data_8102129
loop_
_publ_author_name
'Gruber, Tobias'
'Seichter, Wilhelm'
'Weber, Edwin'

_publ_section_title
;
Crystal structure of 25,26,27,28-tetrabenzyloxy-5,11,17,23-tert-butylcalix
[4]arene, C~72~H~80~O~4~
;
_journal_issue 3
_journal_name_full 'Zeitschrift f\"ur Kristallographie - New Crystal Structures'
_journal_page_first 222
_journal_page_last 224
_journal_volume 222
_journal_year 2007
_chemical_formula_sum 'C72 H80 O4'
_chemical_formula_weight 1009.36
_chemical_name_systematic
; 
 25,26,27,28-tetrabenzyloxy-5,11,17,23-tert-butylcalix[4]arene
;
_space_group_IT_number 14
_symmetry_cell_setting monoclinic
_symmetry_space_group_name_Hall '-P 2yn'
_symmetry_space_group_name_H-M 'P 1 21/n 1'
_atom_sites_solution_hydrogens geom
_atom_sites_solution_primary direct
_atom_sites_solution_secondary difmap
_audit_creation_method SHELXL-97
_cell_angle_alpha 90.00
_cell_angle_beta 92.6600(10)
_cell_angle_gamma 90.00
_cell_formula_units_Z 4
_cell_length_a 10.3709(3)
_cell_length_b 23.2467(6)
_cell_length_c 25.1444(7)
_cell_measurement_temperature 273(2)
_cell_volume 6055.5(3)
_computing_cell_refinement 'SAINT-NT (Bruker, 2003)'
_computing_data_collection 'APEX 2 (Bruker-AXS)'
_computing_data_reduction SAINT
_computing_molecular_graphics SHELXTL
_computing_publication_material SHELXTL
_computing_structure_refinement 'SHELXL-97 (Sheldrick, 1997)'
_computing_structure_solution 'SHELXS-97 (Sheldrick, 1990)'
_diffrn_ambient_temperature 273(2)
_diffrn_measured_fraction_theta_full 0.995
_diffrn_measured_fraction_theta_max 0.995
_diffrn_measurement_device_type 'Bruker SMART APEX 2 CCD'
_diffrn_measurement_method phi/omega
_diffrn_radiation_monochromator graphite
_diffrn_radiation_source 'fine-focus sealed tube'
_diffrn_radiation_type MoK\a
_diffrn_radiation_wavelength 0.71073
_diffrn_reflns_av_R_equivalents 0.0590
_diffrn_reflns_av_sigmaI/netI 0.0631
_diffrn_reflns_limit_h_max 9
_diffrn_reflns_limit_h_min -12
_diffrn_reflns_limit_k_max 27
_diffrn_reflns_limit_k_min -27
_diffrn_reflns_limit_l_max 29
_diffrn_reflns_limit_l_min -29
_diffrn_reflns_number 45635
_diffrn_reflns_theta_full 24.46
_diffrn_reflns_theta_max 24.46
_diffrn_reflns_theta_min 2.09
_diffrn_standards_decay_% none
_exptl_absorpt_coefficient_mu 0.067
_exptl_absorpt_correction_T_max 0.9947
_exptl_absorpt_correction_T_min 0.9649
_exptl_absorpt_correction_type multi-scan
_exptl_absorpt_process_details 'SADABS (Bruker, 2003)'
_exptl_crystal_colour colorless
_exptl_crystal_density_diffrn 1.107
_exptl_crystal_density_method 'not measured'
_exptl_crystal_description needle
_exptl_crystal_F_000 2176
_exptl_crystal_size_max 0.54
_exptl_crystal_size_mid 0.11
_exptl_crystal_size_min 0.08
_refine_diff_density_max 0.608
_refine_diff_density_min -0.278
_refine_diff_density_rms 0.049
_refine_ls_extinction_coef 0.0007(3)
_refine_ls_extinction_expression Fc^*^=kFc[1+0.001xFc^2^\l^3^/sin(2\q)]^-1/4^
_refine_ls_extinction_method SHELXL
_refine_ls_goodness_of_fit_ref 1.006
_refine_ls_hydrogen_treatment constr
_refine_ls_matrix_type full
_refine_ls_number_parameters 698
_refine_ls_number_reflns 9971
_refine_ls_number_restraints 0
_refine_ls_restrained_S_all 1.006
_refine_ls_R_factor_all 0.1235
_refine_ls_R_factor_gt 0.0595
_refine_ls_shift/su_max 0.000
_refine_ls_shift/su_mean 0.000
_refine_ls_structure_factor_coef Fsqd
_refine_ls_weighting_details 'calc w=1/[\s^2^(Fo^2^)+(0.0865P)^2^+4.1444P] where P=(Fo^2^+2Fc^2^)/3'
_refine_ls_weighting_scheme calc
_refine_ls_wR_factor_gt 0.1491
_refine_ls_wR_factor_ref 0.1902
_reflns_number_gt 5647
_reflns_number_total 9971
_reflns_threshold_expression >2sigma(I)
_cod_data_source_file 1267-2012.cff
_cod_data_source_block togr_10_0m
_cod_depositor_comments
;
The following automatic conversions were performed:
'_exptl_absorpt_correction_type' value 'multi scan' changed to
'multi-scan' according to
'/home/saulius/struct/CIF-dictionaries/cif_core.dic' dictionary named
'cif_core.dic' version 2.4.1 from 2010-06-29.

Automatic conversion script
Id: cif_fix_enum 1555 2011-01-17 13:19:09Z saulius 
;
_cod_original_sg_symbol_H-M P12(1)/n1
_cod_database_code 8102129

loop_
_symmetry_equiv_pos_as_xyz
'x, y, z'
'-x+1/2, y+1/2, -z+1/2'
'-x, -y, -z'
'x-1/2, -y-1/2, z-1/2'

loop_
_atom_site_label
_atom_site_type_symbol
_atom_site_fract_x
_atom_site_fract_y
_atom_site_fract_z
_atom_site_U_iso_or_equiv
_atom_site_adp_type
_atom_site_occupancy
_atom_site_symmetry_multiplicity
_atom_site_Wyckoff_symbol
_atom_site_calc_flag
_atom_site_refinement_flags
_atom_site_disorder_assembly
_atom_site_disorder_group
C1 C 0.4074(3) 0.24059(13) -0.00339(11) 0.0328(7) Uani 1 4 e d . . .
H1A H 0.4384 0.2532 -0.0373 0.039 Uiso 1 4 e calc R . .
H1B H 0.4145 0.1990 -0.0018 0.039 Uiso 1 4 e calc R . .
C2 C 0.2673(3) 0.25797(13) 0.00053(11) 0.0309(7) Uani 1 4 e d . . .
C3 C 0.2173(3) 0.30304(13) -0.03026(12) 0.0356(8) Uani 1 4 e d . . .
H3 H 0.2676 0.3182 -0.0565 0.043 Uiso 1 4 e calc R . .
C4 C 0.0957(3) 0.32664(13) -0.02377(12) 0.0367(8) Uani 1 4 e d . . .
C5 C 0.0239(3) 0.30295(13) 0.01649(12) 0.0362(8) Uani 1 4 e d . . .
H5 H -0.0574 0.3180 0.0222 0.043 Uiso 1 4 e calc R . .
C6 C 0.0691(3) 0.25750(13) 0.04857(12) 0.0329(7) Uani 1 4 e d . . .
C7 C 0.1893(3) 0.23390(12) 0.03862(11) 0.0292(7) Uani 1 4 e d . . .
C8 C 0.0429(3) 0.37641(14) -0.05791(14) 0.0462(9) Uani 1 4 e d . . .
C9 C 0.1393(5) 0.3957(2) -0.09951(19) 0.0913(16) Uani 1 4 e d . . .
H9A H 0.1544 0.3644 -0.1234 0.137 Uiso 1 4 e calc R . .
H9B H 0.2193 0.4068 -0.0817 0.137 Uiso 1 4 e calc R . .
H9C H 0.1040 0.4278 -0.1193 0.137 Uiso 1 4 e calc R . .
C10 C -0.0787(5) 0.3588(2) -0.0879(2) 0.110(2) Uani 1 4 e d . . .
H10A H -0.0607 0.3275 -0.1113 0.165 Uiso 1 4 e calc R . .
H10B H -0.1119 0.3908 -0.1085 0.165 Uiso 1 4 e calc R . .
H10C H -0.1414 0.3469 -0.0633 0.165 Uiso 1 4 e calc R . .
C11 C 0.0223(6) 0.42779(19) -0.02245(19) 0.0977(17) Uani 1 4 e d . . .
H11A H -0.0054 0.4601 -0.0439 0.147 Uiso 1 4 e calc R . .
H11B H 0.1017 0.4371 -0.0032 0.147 Uiso 1 4 e calc R . .
H11C H -0.0426 0.4188 0.0023 0.147 Uiso 1 4 e calc R . .
C12 C 0.2560(3) 0.13496(13) 0.04509(14) 0.0405(8) Uani 1 4 e d . . .
H12A H 0.3408 0.1208 0.0564 0.049 Uiso 1 4 e calc R . .
H12B H 0.2551 0.1409 0.0069 0.049 Uiso 1 4 e calc R . .
C13 C 0.1570(3) 0.09055(13) 0.05734(13) 0.0381(8) Uani 1 4 e d . . .
C14 C 0.0313(3) 0.09513(15) 0.03645(14) 0.0456(9) Uani 1 4 e d . . .
H14 H 0.0069 0.1269 0.0159 0.055 Uiso 1 4 e calc R . .
C15 C -0.0581(4) 0.05252(17) 0.04613(17) 0.0610(11) Uani 1 4 e d . . .
H15 H -0.1420 0.0557 0.0317 0.073 Uiso 1 4 e calc R . .
C16 C -0.0237(4) 0.00575(17) 0.07687(19) 0.0685(13) Uani 1 4 e d . . .
H16 H -0.0843 -0.0226 0.0832 0.082 Uiso 1 4 e calc R . .
C17 C 0.1004(5) 0.00059(17) 0.09835(17) 0.0685(12) Uani 1 4 e d . . .
H17 H 0.1236 -0.0308 0.1196 0.082 Uiso 1 4 e calc R . .
C18 C 0.1899(4) 0.04261(15) 0.08799(15) 0.0546(10) Uani 1 4 e d . . .
H18 H 0.2742 0.0387 0.1018 0.066 Uiso 1 4 e calc R . .
C19 C -0.0048(3) 0.23701(13) 0.09573(12) 0.0338(7) Uani 1 4 e d . . .
H19A H -0.0006 0.1954 0.0980 0.041 Uiso 1 4 e calc R . .
H19B H -0.0948 0.2481 0.0909 0.041 Uiso 1 4 e calc R . .
C20 C 0.0526(3) 0.26330(13) 0.14702(12) 0.0302(7) Uani 1 4 e d . . .
C21 C 0.0476(3) 0.32276(13) 0.15426(12) 0.0329(7) Uani 1 4 e d . . .
H21 H 0.0020 0.3449 0.1290 0.039 Uiso 1 4 e calc R . .
C22 C 0.1078(3) 0.35033(13) 0.19766(12) 0.0317(7) Uani 1 4 e d . . .
C23 C 0.1776(3) 0.31582(12) 0.23364(12) 0.0307(7) Uani 1 4 e d . . .
H23 H 0.2227 0.3334 0.2621 0.037 Uiso 1 4 e calc R . .
C24 C 0.1833(3) 0.25617(12) 0.22922(11) 0.0272(7) Uani 1 4 e d . . .
C25 C 0.1179(3) 0.23009(12) 0.18595(12) 0.0274(7) Uani 1 4 e d . . .
C26 C 0.0936(3) 0.41523(13) 0.20653(13) 0.0404(8) Uani 1 4 e d . . .
C27 C 0.0795(6) 0.44850(18) 0.15543(18) 0.0952(17) Uani 1 4 e d . . .
H27A H 0.0738 0.4888 0.1632 0.143 Uiso 1 4 e calc R . .
H27B H 0.0026 0.4364 0.1358 0.143 Uiso 1 4 e calc R . .
H27C H 0.1531 0.4416 0.1346 0.143 Uiso 1 4 e calc R . .
C28 C -0.0274(5) 0.42402(18) 0.2381(2) 0.0938(17) Uani 1 4 e d . . .
H28A H -0.0384 0.4643 0.2451 0.141 Uiso 1 4 e calc R . .
H28B H -0.0184 0.4034 0.2711 0.141 Uiso 1 4 e calc R . .
H28C H -0.1014 0.4099 0.2177 0.141 Uiso 1 4 e calc R . .
C29 C 0.2044(5) 0.44034(17) 0.2398(2) 0.1001(19) Uani 1 4 e d . . .
H29A H 0.2837 0.4334 0.2227 0.150 Uiso 1 4 e calc R . .
H29B H 0.2081 0.4226 0.2743 0.150 Uiso 1 4 e calc R . .
H29C H 0.1918 0.4810 0.2435 0.150 Uiso 1 4 e calc R . .
C30 C 0.0111(3) 0.13997(13) 0.19754(13) 0.0384(8) Uani 1 4 e d . . .
H30A H 0.0065 0.1026 0.1805 0.046 Uiso 1 4 e calc R . .
H30B H -0.0664 0.1611 0.1869 0.046 Uiso 1 4 e calc R . .
C31 C 0.0171(3) 0.13224(13) 0.25681(13) 0.0371(8) Uani 1 4 e d . . .
C32 C -0.0403(3) 0.17145(15) 0.29000(15) 0.0483(9) Uani 1 4 e d . . .
H32 H -0.0896 0.2014 0.2754 0.058 Uiso 1 4 e calc R . .
C33 C -0.0246(4) 0.16610(19) 0.34480(17) 0.0651(11) Uani 1 4 e d . . .
H33 H -0.0625 0.1928 0.3667 0.078 Uiso 1 4 e calc R . .
C34 C 0.0468(4) 0.1215(2) 0.36703(18) 0.0743(13) Uani 1 4 e d . . .
H34 H 0.0576 0.1182 0.4038 0.089 Uiso 1 4 e calc R . .
C35 C 0.1020(4) 0.08185(19) 0.33440(18) 0.0673(12) Uani 1 4 e d . . .
H35 H 0.1494 0.0514 0.3492 0.081 Uiso 1 4 e calc R . .
C36 C 0.0872(3) 0.08703(15) 0.27985(16) 0.0490(9) Uani 1 4 e d . . .
H36 H 0.1247 0.0599 0.2582 0.059 Uiso 1 4 e calc R . .
C37 C 0.2641(3) 0.22209(13) 0.27026(12) 0.0302(7) Uani 1 4 e d . . .
H37A H 0.2347 0.2304 0.3055 0.036 Uiso 1 4 e calc R . .
H37B H 0.2521 0.1813 0.2636 0.036 Uiso 1 4 e calc R . .
C38 C 0.4060(3) 0.23661(12) 0.26847(11) 0.0262(7) Uani 1 4 e d . . .
C39 C 0.4645(3) 0.27184(12) 0.30720(11) 0.0303(7) Uani 1 4 e d . . .
H39 H 0.4172 0.2827 0.3361 0.036 Uiso 1 4 e calc R . .
C40 C 0.5912(3) 0.29156(12) 0.30450(11) 0.0294(7) Uani 1 4 e d . . .
C41 C 0.6580(3) 0.27501(12) 0.26011(12) 0.0306(7) Uani 1 4 e d . . .
H41 H 0.7417 0.2885 0.2567 0.037 Uiso 1 4 e calc R . .
C42 C 0.6046(3) 0.23907(12) 0.22074(11) 0.0283(7) Uani 1 4 e d . . .
C43 C 0.4782(3) 0.21913(12) 0.22598(11) 0.0254(7) Uani 1 4 e d . . .
C44 C 0.6515(3) 0.33295(13) 0.34552(12) 0.0393(8) Uani 1 4 e d . . .
C45 C 0.5731(4) 0.33768(16) 0.39562(13) 0.0507(9) Uani 1 4 e d . . .
H45A H 0.4886 0.3523 0.3861 0.076 Uiso 1 4 e calc R . .
H45B H 0.6161 0.3633 0.4206 0.076 Uiso 1 4 e calc R . .
H45C H 0.5656 0.3004 0.4115 0.076 Uiso 1 4 e calc R . .
C46 C 0.7878(3) 0.31281(19) 0.36337(15) 0.0641(11) Uani 1 4 e d . . .
H46A H 0.7836 0.2744 0.3772 0.096 Uiso 1 4 e calc R . .
H46B H 0.8227 0.3381 0.3906 0.096 Uiso 1 4 e calc R . .
H46C H 0.8422 0.3134 0.3335 0.096 Uiso 1 4 e calc R . .
C47 C 0.6572(5) 0.39268(15) 0.31988(15) 0.0684(12) Uani 1 4 e d . . .
H47A H 0.7051 0.3905 0.2882 0.103 Uiso 1 4 e calc R . .
H47B H 0.6990 0.4191 0.3445 0.103 Uiso 1 4 e calc R . .
H47C H 0.5712 0.4059 0.3110 0.103 Uiso 1 4 e calc R . .
C48 C 0.4052(3) 0.12617(13) 0.19823(14) 0.0396(8) Uani 1 4 e d . . .
H48A H 0.3508 0.1085 0.1704 0.048 Uiso 1 4 e calc R . .
H48B H 0.3605 0.1235 0.2312 0.048 Uiso 1 4 e calc R . .
C49 C 0.5290(3) 0.09340(13) 0.20415(12) 0.0337(7) Uani 1 4 e d . . .
C50 C 0.6008(3) 0.09313(14) 0.25171(14) 0.0449(9) Uani 1 4 e d . . .
H50 H 0.5698 0.1122 0.2810 0.054 Uiso 1 4 e calc R . .
C51 C 0.7193(3) 0.06463(15) 0.25649(16) 0.0530(10) Uani 1 4 e d . . .
H51 H 0.7673 0.0651 0.2886 0.064 Uiso 1 4 e calc R . .
C52 C 0.7641(3) 0.03609(14) 0.21370(18) 0.0541(10) Uani 1 4 e d . . .
H52 H 0.8429 0.0170 0.2168 0.065 Uiso 1 4 e calc R . .
C53 C 0.6939(3) 0.03534(14) 0.16619(16) 0.0515(10) Uani 1 4 e d . . .
H53 H 0.7251 0.0157 0.1372 0.062 Uiso 1 4 e calc R . .
C54 C 0.5767(3) 0.06380(13) 0.16127(14) 0.0425(8) Uani 1 4 e d . . .
H54 H 0.5294 0.0631 0.1289 0.051 Uiso 1 4 e calc R . .
C55 C 0.6756(3) 0.22571(13) 0.17090(11) 0.0318(7) Uani 1 4 e d . . .
H55A H 0.6683 0.1850 0.1630 0.038 Uiso 1 4 e calc R . .
H55B H 0.7664 0.2348 0.1768 0.038 Uiso 1 4 e calc R . .
C56 C 0.6198(3) 0.26035(12) 0.12402(11) 0.0285(7) Uani 1 4 e d . . .
C57 C 0.6238(3) 0.31994(13) 0.12614(12) 0.0337(7) Uani 1 4 e d . . .
H57 H 0.6687 0.3373 0.1547 0.040 Uiso 1 4 e calc R . .
C58 C 0.5639(3) 0.35490(13) 0.08749(12) 0.0346(7) Uani 1 4 e d . . .
C59 C 0.4968(3) 0.32667(13) 0.04616(12) 0.0346(7) Uani 1 4 e d . . .
H59 H 0.4539 0.3488 0.0201 0.041 Uiso 1 4 e calc R . .
C60 C 0.4903(3) 0.26705(13) 0.04170(11) 0.0303(7) Uani 1 4 e d . . .
C61 C 0.5561(3) 0.23422(12) 0.08027(11) 0.0276(7) Uani 1 4 e d . . .
C62 C 0.5726(3) 0.42057(14) 0.08958(15) 0.0521(10) Uani 1 4 e d . . .
C63 C 0.5966(7) 0.44241(19) 0.1449(2) 0.137(3) Uani 1 4 e d . . .
H63A H 0.5956 0.4837 0.1447 0.205 Uiso 1 4 e calc R . .
H63B H 0.6792 0.4291 0.1587 0.205 Uiso 1 4 e calc R . .
H63C H 0.5303 0.4285 0.1671 0.205 Uiso 1 4 e calc R . .
C64 C 0.6829(7) 0.4386(2) 0.0543(4) 0.180(4) Uani 1 4 e d . . .
H64A H 0.6697 0.4218 0.0196 0.270 Uiso 1 4 e calc R . .
H64B H 0.7638 0.4256 0.0701 0.270 Uiso 1 4 e calc R . .
H64C H 0.6842 0.4798 0.0511 0.270 Uiso 1 4 e calc R . .
C65 C 0.4539(5) 0.44883(18) 0.0661(2) 0.1031(19) Uani 1 4 e d . . .
H65A H 0.3803 0.4363 0.0848 0.155 Uiso 1 4 e calc R . .
H65B H 0.4427 0.4385 0.0292 0.155 Uiso 1 4 e calc R . .
H65C H 0.4625 0.4898 0.0693 0.155 Uiso 1 4 e calc R . .
C66 C 0.6722(3) 0.15072(14) 0.05529(13) 0.0403(8) Uani 1 4 e d . . .
H66A H 0.6822 0.1111 0.0669 0.048 Uiso 1 4 e calc R . .
H66B H 0.7461 0.1723 0.0695 0.048 Uiso 1 4 e calc R . .
C67 C 0.6692(3) 0.15296(17) -0.00367(14) 0.0473(9) Uani 1 4 e d . . .
C68 C 0.7209(4) 0.20265(19) -0.02773(16) 0.0620(11) Uani 1 4 e d . . .
H68 H 0.7635 0.2302 -0.0067 0.074 Uiso 1 4 e calc R . .
C69 C 0.7086(4) 0.2102(2) -0.08170(18) 0.0796(14) Uani 1 4 e d . . .
H69 H 0.7397 0.2434 -0.0973 0.095 Uiso 1 4 e calc R . .
C70 C 0.6489(4) 0.1674(3) -0.11308(18) 0.0845(15) Uani 1 4 e d . . .
H70 H 0.6397 0.1726 -0.1497 0.101 Uiso 1 4 e calc R . .
C71 C 0.6040(4) 0.1186(2) -0.09126(17) 0.0732(13) Uani 1 4 e d . . .
H71 H 0.5680 0.0895 -0.1126 0.088 Uiso 1 4 e calc R . .
C72 C 0.6134(4) 0.1126(2) -0.03438(17) 0.0669(12) Uani 1 4 e d . . .
H72 H 0.5799 0.0799 -0.0187 0.080 Uiso 1 4 e calc R . .
O1 O 0.23371(19) 0.18922(8) 0.07090(8) 0.0346(5) Uani 1 4 e d . . .
O2 O 0.12276(18) 0.17062(8) 0.18013(8) 0.0327(5) Uani 1 4 e d . . .
O3 O 0.42321(18) 0.18595(8) 0.18548(8) 0.0321(5) Uani 1 4 e d . . .
O4 O 0.55510(18) 0.17434(8) 0.07623(8) 0.0322(5) Uani 1 4 e d . . .

loop_
_atom_site_aniso_label
_atom_site_aniso_U_11
_atom_site_aniso_U_22
_atom_site_aniso_U_33
_atom_site_aniso_U_23
_atom_site_aniso_U_13
_atom_site_aniso_U_12
C1 0.0341(16) 0.0404(18) 0.0241(17) 0.0007(14) 0.0023(13) 0.0023(14)
C2 0.0337(16) 0.0350(18) 0.0233(16) -0.0031(14) -0.0059(13) 0.0000(14)
C3 0.0407(18) 0.0396(19) 0.0263(17) -0.0001(15) -0.0017(14) -0.0018(15)
C4 0.0414(18) 0.0386(19) 0.0292(18) -0.0017(15) -0.0070(15) 0.0021(15)
C5 0.0340(17) 0.0411(19) 0.0328(19) -0.0045(15) -0.0062(14) 0.0063(15)
C6 0.0306(16) 0.0399(19) 0.0278(17) -0.0065(15) -0.0046(13) -0.0011(14)
C7 0.0324(16) 0.0328(17) 0.0216(16) -0.0007(14) -0.0070(13) 0.0016(13)
C8 0.057(2) 0.042(2) 0.039(2) 0.0007(16) -0.0047(17) 0.0138(17)
C9 0.104(4) 0.095(4) 0.076(3) 0.045(3) 0.018(3) 0.034(3)
C10 0.111(4) 0.076(3) 0.134(5) 0.040(3) -0.077(4) -0.004(3)
C11 0.158(5) 0.061(3) 0.073(3) 0.002(3) 0.001(3) 0.041(3)
C12 0.0410(19) 0.0351(19) 0.045(2) -0.0012(16) 0.0019(15) 0.0056(15)
C13 0.0416(19) 0.0363(19) 0.0366(19) -0.0038(16) 0.0025(15) 0.0002(15)
C14 0.045(2) 0.045(2) 0.047(2) -0.0087(17) 0.0048(17) 0.0020(17)
C15 0.047(2) 0.053(3) 0.085(3) -0.027(2) 0.015(2) -0.0051(19)
C16 0.075(3) 0.042(2) 0.092(3) -0.015(2) 0.036(3) -0.018(2)
C17 0.097(3) 0.041(2) 0.068(3) 0.008(2) 0.008(3) -0.011(2)
C18 0.065(2) 0.039(2) 0.059(3) 0.0026(19) -0.007(2) -0.0016(18)
C19 0.0275(16) 0.0401(19) 0.0336(18) -0.0016(15) -0.0018(13) -0.0012(13)
C20 0.0243(15) 0.0364(19) 0.0300(17) -0.0024(14) 0.0034(13) -0.0007(13)
C21 0.0308(16) 0.0357(19) 0.0322(18) 0.0056(14) 0.0019(14) 0.0029(13)
C22 0.0291(16) 0.0339(18) 0.0325(18) -0.0008(15) 0.0044(14) 0.0017(13)
C23 0.0328(16) 0.0339(18) 0.0258(17) -0.0043(14) 0.0044(13) -0.0020(14)
C24 0.0235(14) 0.0322(17) 0.0260(17) -0.0016(14) 0.0039(12) 0.0003(13)
C25 0.0236(15) 0.0280(17) 0.0311(17) -0.0027(14) 0.0071(13) -0.0002(12)
C26 0.0433(19) 0.0307(18) 0.047(2) -0.0004(16) 0.0025(16) 0.0021(14)
C27 0.176(5) 0.041(2) 0.068(3) 0.010(2) -0.004(3) 0.002(3)
C28 0.101(4) 0.049(3) 0.136(5) -0.018(3) 0.046(3) 0.014(2)
C29 0.101(4) 0.036(2) 0.157(5) -0.012(3) -0.049(4) -0.005(2)
C30 0.0298(17) 0.0335(18) 0.052(2) -0.0007(16) -0.0005(15) -0.0065(14)
C31 0.0287(16) 0.0326(18) 0.050(2) 0.0035(16) 0.0038(15) -0.0078(14)
C32 0.043(2) 0.048(2) 0.055(2) 0.0022(18) 0.0108(17) 0.0007(16)
C33 0.069(3) 0.073(3) 0.055(3) -0.003(2) 0.025(2) -0.007(2)
C34 0.079(3) 0.099(4) 0.045(3) 0.020(3) 0.009(2) -0.022(3)
C35 0.066(3) 0.067(3) 0.068(3) 0.032(2) -0.001(2) -0.009(2)
C36 0.042(2) 0.039(2) 0.066(3) 0.0100(19) 0.0037(18) -0.0036(16)
C37 0.0309(16) 0.0326(17) 0.0273(17) -0.0010(13) 0.0033(13) -0.0010(13)
C38 0.0298(15) 0.0252(16) 0.0236(16) 0.0019(13) 0.0006(13) 0.0020(12)
C39 0.0371(17) 0.0314(17) 0.0223(16) 0.0007(13) 0.0012(13) 0.0025(13)
C40 0.0376(17) 0.0273(16) 0.0228(16) 0.0013(13) -0.0036(13) 0.0000(13)
C41 0.0275(15) 0.0312(17) 0.0328(18) 0.0040(14) -0.0032(14) -0.0017(13)
C42 0.0291(16) 0.0303(17) 0.0253(16) 0.0034(13) -0.0018(13) 0.0050(13)
C43 0.0274(15) 0.0246(16) 0.0234(16) 0.0012(13) -0.0058(13) 0.0020(12)
C44 0.050(2) 0.0386(19) 0.0293(18) -0.0026(15) -0.0029(15) -0.0131(15)
C45 0.067(2) 0.053(2) 0.031(2) -0.0113(17) -0.0015(17) -0.0141(18)
C46 0.047(2) 0.094(3) 0.050(2) -0.016(2) -0.0128(18) -0.015(2)
C47 0.117(4) 0.038(2) 0.050(3) -0.0083(18) 0.011(2) -0.025(2)
C48 0.0357(18) 0.0327(19) 0.050(2) -0.0128(16) 0.0023(15) -0.0007(14)
C49 0.0357(17) 0.0288(17) 0.0368(19) -0.0008(15) 0.0039(15) -0.0022(14)
C50 0.053(2) 0.0360(19) 0.046(2) -0.0038(16) 0.0014(17) -0.0055(16)
C51 0.050(2) 0.041(2) 0.066(3) 0.007(2) -0.0184(19) -0.0076(18)
C52 0.0355(19) 0.032(2) 0.094(3) 0.006(2) 0.003(2) 0.0032(15)
C53 0.054(2) 0.040(2) 0.062(3) 0.0020(18) 0.018(2) 0.0122(18)
C54 0.053(2) 0.0351(19) 0.040(2) 0.0000(16) 0.0040(16) 0.0074(16)
C55 0.0264(15) 0.0371(18) 0.0319(18) 0.0004(14) 0.0001(13) 0.0022(13)
C56 0.0235(15) 0.0350(18) 0.0274(17) 0.0009(14) 0.0058(13) 0.0026(13)
C57 0.0302(16) 0.0377(19) 0.0330(18) -0.0042(15) 0.0007(14) -0.0032(14)
C58 0.0340(17) 0.0366(18) 0.0334(19) 0.0008(15) 0.0024(14) -0.0009(14)
C59 0.0328(17) 0.0383(19) 0.0325(18) 0.0078(15) 0.0002(14) 0.0026(14)
C60 0.0273(15) 0.0375(19) 0.0263(17) -0.0006(14) 0.0039(13) 0.0019(13)
C61 0.0277(15) 0.0292(17) 0.0262(17) -0.0007(13) 0.0042(13) 0.0002(13)
C62 0.061(2) 0.0324(19) 0.062(3) 0.0009(18) -0.0083(19) -0.0018(17)
C63 0.251(8) 0.040(3) 0.110(5) -0.027(3) -0.096(5) 0.039(4)
C64 0.184(7) 0.057(3) 0.310(11) 0.004(5) 0.131(7) -0.043(4)
C65 0.134(4) 0.046(3) 0.123(5) -0.016(3) -0.063(4) 0.031(3)
C66 0.0360(18) 0.043(2) 0.042(2) -0.0078(16) 0.0021(15) 0.0128(15)
C67 0.0346(18) 0.067(3) 0.040(2) -0.002(2) 0.0018(16) 0.0174(18)
C68 0.053(2) 0.083(3) 0.051(3) 0.006(2) 0.0117(19) 0.000(2)
C69 0.075(3) 0.110(4) 0.055(3) 0.008(3) 0.022(2) -0.002(3)
C70 0.072(3) 0.141(5) 0.042(3) -0.014(3) 0.015(2) 0.001(3)
C71 0.069(3) 0.104(4) 0.046(3) -0.012(3) 0.000(2) 0.016(3)
C72 0.059(3) 0.076(3) 0.066(3) -0.017(2) 0.001(2) 0.015(2)
O1 0.0412(12) 0.0328(12) 0.0298(12) 0.0014(10) 0.0004(9) 0.0036(9)
O2 0.0300(11) 0.0303(12) 0.0379(13) -0.0031(10) 0.0037(9) -0.0007(9)
O3 0.0319(11) 0.0328(12) 0.0311(12) -0.0074(10) -0.0035(9) 0.0009(9)
O4 0.0342(11) 0.0306(12) 0.0321(12) -0.0034(9) 0.0037(9) 0.0042(9)

loop_
_atom_type_symbol
_atom_type_description
_atom_type_scat_dispersion_real
_atom_type_scat_dispersion_imag
_atom_type_scat_source
C C 0.0033 0.0016 'International Tables Vol C Tables 4.2.6.8 and 6.1.1.4'
H H 0.0000 0.0000 'International Tables Vol C Tables 4.2.6.8 and 6.1.1.4'
O O 0.0106 0.0060 'International Tables Vol C Tables 4.2.6.8 and 6.1.1.4'

loop_
_geom_angle_atom_site_label_1
_geom_angle_atom_site_label_2
_geom_angle_atom_site_label_3
_geom_angle
_geom_angle_site_symmetry_1
_geom_angle_site_symmetry_3
_geom_angle_publ_flag
C2 C1 C60 110.7(2) . . ?
C2 C1 H1A 109.5 . . ?
C60 C1 H1A 109.5 . . ?
C2 C1 H1B 109.5 . . ?
C60 C1 H1B 109.5 . . ?
H1A C1 H1B 108.1 . . ?
C3 C2 C7 118.0(3) . . ?
C3 C2 C1 120.0(3) . . ?
C7 C2 C1 121.7(3) . . ?
C2 C3 C4 123.3(3) . . ?
C2 C3 H3 118.3 . . ?
C4 C3 H3 118.3 . . ?
C3 C4 C5 116.5(3) . . ?
C3 C4 C8 122.4(3) . . ?
C5 C4 C8 121.1(3) . . ?
C6 C5 C4 122.7(3) . . ?
C6 C5 H5 118.6 . . ?
C4 C5 H5 118.6 . . ?
C7 C6 C5 118.2(3) . . ?
C7 C6 C19 120.3(3) . . ?
C5 C6 C19 121.3(3) . . ?
O1 C7 C6 117.8(3) . . ?
O1 C7 C2 120.9(3) . . ?
C6 C7 C2 121.0(3) . . ?
C10 C8 C11 112.0(4) . . ?
C10 C8 C4 110.4(3) . . ?
C11 C8 C4 108.9(3) . . ?
C10 C8 C9 107.1(4) . . ?
C11 C8 C9 106.5(4) . . ?
C4 C8 C9 111.9(3) . . ?
C8 C9 H9A 109.5 . . ?
C8 C9 H9B 109.5 . . ?
H9A C9 H9B 109.5 . . ?
C8 C9 H9C 109.5 . . ?
H9A C9 H9C 109.5 . . ?
H9B C9 H9C 109.5 . . ?
C8 C10 H10A 109.5 . . ?
C8 C10 H10B 109.5 . . ?
H10A C10 H10B 109.5 . . ?
C8 C10 H10C 109.5 . . ?
H10A C10 H10C 109.5 . . ?
H10B C10 H10C 109.5 . . ?
C8 C11 H11A 109.5 . . ?
C8 C11 H11B 109.5 . . ?
H11A C11 H11B 109.5 . . ?
C8 C11 H11C 109.5 . . ?
H11A C11 H11C 109.5 . . ?
H11B C11 H11C 109.5 . . ?
O1 C12 C13 112.6(3) . . ?
O1 C12 H12A 109.1 . . ?
C13 C12 H12A 109.1 . . ?
O1 C12 H12B 109.1 . . ?
C13 C12 H12B 109.1 . . ?
H12A C12 H12B 107.8 . . ?
C14 C13 C18 118.3(3) . . ?
C14 C13 C12 120.7(3) . . ?
C18 C13 C12 120.9(3) . . ?
C15 C14 C13 120.2(4) . . ?
C15 C14 H14 119.9 . . ?
C13 C14 H14 119.9 . . ?
C16 C15 C14 120.4(4) . . ?
C16 C15 H15 119.8 . . ?
C14 C15 H15 119.8 . . ?
C15 C16 C17 120.3(4) . . ?
C15 C16 H16 119.9 . . ?
C17 C16 H16 119.9 . . ?
C16 C17 C18 119.2(4) . . ?
C16 C17 H17 120.4 . . ?
C18 C17 H17 120.4 . . ?
C17 C18 C13 121.5(4) . . ?
C17 C18 H18 119.3 . . ?
C13 C18 H18 119.3 . . ?
C6 C19 C20 110.1(2) . . ?
C6 C19 H19A 109.6 . . ?
C20 C19 H19A 109.6 . . ?
C6 C19 H19B 109.6 . . ?
C20 C19 H19B 109.6 . . ?
H19A C19 H19B 108.2 . . ?
C21 C20 C25 118.4(3) . . ?
C21 C20 C19 119.5(3) . . ?
C25 C20 C19 122.0(3) . . ?
C22 C21 C20 122.8(3) . . ?
C22 C21 H21 118.6 . . ?
C20 C21 H21 118.6 . . ?
C23 C22 C21 116.6(3) . . ?
C23 C22 C26 121.7(3) . . ?
C21 C22 C26 121.7(3) . . ?
C22 C23 C24 123.1(3) . . ?
C22 C23 H23 118.4 . . ?
C24 C23 H23 118.4 . . ?
C23 C24 C25 118.3(3) . . ?
C23 C24 C37 119.3(3) . . ?
C25 C24 C37 122.4(3) . . ?
O2 C25 C24 119.7(3) . . ?
O2 C25 C20 119.6(3) . . ?
C24 C25 C20 120.6(3) . . ?
C27 C26 C29 108.5(4) . . ?
C27 C26 C28 109.0(4) . . ?
C29 C26 C28 106.5(4) . . ?
C27 C26 C22 112.9(3) . . ?
C29 C26 C22 112.7(3) . . ?
C28 C26 C22 107.1(3) . . ?
C26 C27 H27A 109.5 . . ?
C26 C27 H27B 109.5 . . ?
H27A C27 H27B 109.5 . . ?
C26 C27 H27C 109.5 . . ?
H27A C27 H27C 109.5 . . ?
H27B C27 H27C 109.5 . . ?
C26 C28 H28A 109.5 . . ?
C26 C28 H28B 109.5 . . ?
H28A C28 H28B 109.5 . . ?
C26 C28 H28C 109.5 . . ?
H28A C28 H28C 109.5 . . ?
H28B C28 H28C 109.5 . . ?
C26 C29 H29A 109.5 . . ?
C26 C29 H29B 109.5 . . ?
H29A C29 H29B 109.5 . . ?
C26 C29 H29C 109.5 . . ?
H29A C29 H29C 109.5 . . ?
H29B C29 H29C 109.5 . . ?
O2 C30 C31 111.3(2) . . ?
O2 C30 H30A 109.4 . . ?
C31 C30 H30A 109.4 . . ?
O2 C30 H30B 109.4 . . ?
C31 C30 H30B 109.4 . . ?
H30A C30 H30B 108.0 . . ?
C32 C31 C36 118.5(3) . . ?
C32 C31 C30 121.3(3) . . ?
C36 C31 C30 120.1(3) . . ?
C33 C32 C31 120.3(4) . . ?
C33 C32 H32 119.8 . . ?
C31 C32 H32 119.8 . . ?
C34 C33 C32 120.5(4) . . ?
C34 C33 H33 119.8 . . ?
C32 C33 H33 119.8 . . ?
C35 C34 C33 119.5(4) . . ?
C35 C34 H34 120.2 . . ?
C33 C34 H34 120.2 . . ?
C34 C35 C36 120.3(4) . . ?
C34 C35 H35 119.8 . . ?
C36 C35 H35 119.8 . . ?
C35 C36 C31 120.9(4) . . ?
C35 C36 H36 119.6 . . ?
C31 C36 H36 119.6 . . ?
C38 C37 C24 111.7(2) . . ?
C38 C37 H37A 109.3 . . ?
C24 C37 H37A 109.3 . . ?
C38 C37 H37B 109.3 . . ?
C24 C37 H37B 109.3 . . ?
H37A C37 H37B 107.9 . . ?
C39 C38 C43 118.5(3) . . ?
C39 C38 C37 120.3(3) . . ?
C43 C38 C37 121.0(2) . . ?
C38 C39 C40 122.7(3) . . ?
C38 C39 H39 118.7 . . ?
C40 C39 H39 118.7 . . ?
C41 C40 C39 116.9(3) . . ?
C41 C40 C44 120.8(3) . . ?
C39 C40 C44 122.2(3) . . ?
C42 C41 C40 122.6(3) . . ?
C42 C41 H41 118.7 . . ?
C40 C41 H41 118.7 . . ?
C41 C42 C43 118.4(3) . . ?
C41 C42 C55 121.3(3) . . ?
C43 C42 C55 120.2(3) . . ?
O3 C43 C38 120.7(2) . . ?
O3 C43 C42 118.1(2) . . ?
C38 C43 C42 120.9(3) . . ?
C40 C44 C47 108.1(3) . . ?
C40 C44 C45 112.6(3) . . ?
C47 C44 C45 108.2(3) . . ?
C40 C44 C46 110.4(3) . . ?
C47 C44 C46 110.2(3) . . ?
C45 C44 C46 107.3(3) . . ?
C44 C45 H45A 109.5 . . ?
C44 C45 H45B 109.5 . . ?
H45A C45 H45B 109.5 . . ?
C44 C45 H45C 109.5 . . ?
H45A C45 H45C 109.5 . . ?
H45B C45 H45C 109.5 . . ?
C44 C46 H46A 109.5 . . ?
C44 C46 H46B 109.5 . . ?
H46A C46 H46B 109.5 . . ?
C44 C46 H46C 109.5 . . ?
H46A C46 H46C 109.5 . . ?
H46B C46 H46C 109.5 . . ?
C44 C47 H47A 109.5 . . ?
C44 C47 H47B 109.5 . . ?
H47A C47 H47B 109.5 . . ?
C44 C47 H47C 109.5 . . ?
H47A C47 H47C 109.5 . . ?
H47B C47 H47C 109.5 . . ?
O3 C48 C49 113.2(2) . . ?
O3 C48 H48A 108.9 . . ?
C49 C48 H48A 108.9 . . ?
O3 C48 H48B 108.9 . . ?
C49 C48 H48B 108.9 . . ?
H48A C48 H48B 107.7 . . ?
C50 C49 C54 118.3(3) . . ?
C50 C49 C48 121.0(3) . . ?
C54 C49 C48 120.7(3) . . ?
C49 C50 C51 120.9(3) . . ?
C49 C50 H50 119.5 . . ?
C51 C50 H50 119.5 . . ?
C52 C51 C50 119.6(3) . . ?
C52 C51 H51 120.2 . . ?
C50 C51 H51 120.2 . . ?
C51 C52 C53 120.5(3) . . ?
C51 C52 H52 119.8 . . ?
C53 C52 H52 119.8 . . ?
C52 C53 C54 120.1(3) . . ?
C52 C53 H53 120.0 . . ?
C54 C53 H53 120.0 . . ?
C53 C54 C49 120.7(3) . . ?
C53 C54 H54 119.7 . . ?
C49 C54 H54 119.7 . . ?
C42 C55 C56 110.5(2) . . ?
C42 C55 H55A 109.5 . . ?
C56 C55 H55A 109.5 . . ?
C42 C55 H55B 109.5 . . ?
C56 C55 H55B 109.5 . . ?
H55A C55 H55B 108.1 . . ?
C57 C56 C61 118.5(3) . . ?
C57 C56 C55 119.3(3) . . ?
C61 C56 C55 122.0(3) . . ?
C56 C57 C58 123.0(3) . . ?
C56 C57 H57 118.5 . . ?
C58 C57 H57 118.5 . . ?
C59 C58 C57 116.0(3) . . ?
C59 C58 C62 121.6(3) . . ?
C57 C58 C62 122.3(3) . . ?
C58 C59 C60 123.5(3) . . ?
C58 C59 H59 118.3 . . ?
C60 C59 H59 118.3 . . ?
C61 C60 C59 118.1(3) . . ?
C61 C60 C1 122.8(3) . . ?
C59 C60 C1 119.1(3) . . ?
C60 C61 C56 120.7(3) . . ?
C60 C61 O4 119.7(2) . . ?
C56 C61 O4 119.6(2) . . ?
C63 C62 C65 108.5(4) . . ?
C63 C62 C58 112.2(3) . . ?
C65 C62 C58 112.3(3) . . ?
C63 C62 C64 110.5(5) . . ?
C65 C62 C64 105.9(5) . . ?
C58 C62 C64 107.3(3) . . ?
C62 C63 H63A 109.5 . . ?
C62 C63 H63B 109.5 . . ?
H63A C63 H63B 109.5 . . ?
C62 C63 H63C 109.5 . . ?
H63A C63 H63C 109.5 . . ?
H63B C63 H63C 109.5 . . ?
C62 C64 H64A 109.5 . . ?
C62 C64 H64B 109.5 . . ?
H64A C64 H64B 109.5 . . ?
C62 C64 H64C 109.5 . . ?
H64A C64 H64C 109.5 . . ?
H64B C64 H64C 109.5 . . ?
C62 C65 H65A 109.5 . . ?
C62 C65 H65B 109.5 . . ?
H65A C65 H65B 109.5 . . ?
C62 C65 H65C 109.5 . . ?
H65A C65 H65C 109.5 . . ?
H65B C65 H65C 109.5 . . ?
O4 C66 C67 111.7(2) . . ?
O4 C66 H66A 109.3 . . ?
C67 C66 H66A 109.3 . . ?
O4 C66 H66B 109.3 . . ?
C67 C66 H66B 109.3 . . ?
H66A C66 H66B 107.9 . . ?
C72 C67 C68 119.3(4) . . ?
C72 C67 C66 123.0(4) . . ?
C68 C67 C66 117.6(3) . . ?
C69 C68 C67 120.4(4) . . ?
C69 C68 H68 119.8 . . ?
C67 C68 H68 119.8 . . ?
C68 C69 C70 119.2(5) . . ?
C68 C69 H69 120.4 . . ?
C70 C69 H69 120.4 . . ?
C71 C70 C69 121.4(4) . . ?
C71 C70 H70 119.3 . . ?
C69 C70 H70 119.3 . . ?
C70 C71 C72 118.5(5) . . ?
C70 C71 H71 120.8 . . ?
C72 C71 H71 120.8 . . ?
C67 C72 C71 121.2(5) . . ?
C67 C72 H72 119.4 . . ?
C71 C72 H72 119.4 . . ?
C7 O1 C12 116.6(2) . . ?
C25 O2 C30 115.1(2) . . ?
C43 O3 C48 115.4(2) . . ?
C61 O4 C66 113.5(2) . . ?

loop_
_geom_bond_atom_site_label_1
_geom_bond_atom_site_label_2
_geom_bond_distance
_geom_bond_site_symmetry_2
_geom_bond_publ_flag
C1 C2 1.515(4) . ?
C1 C60 1.521(4) . ?
C1 H1A 0.9700 . ?
C1 H1B 0.9700 . ?
C2 C3 1.389(4) . ?
C2 C7 1.400(4) . ?
C3 C4 1.392(4) . ?
C3 H3 0.9300 . ?
C4 C5 1.398(4) . ?
C4 C8 1.527(4) . ?
C5 C6 1.397(4) . ?
C5 H5 0.9300 . ?
C6 C7 1.395(4) . ?
C6 C19 1.518(4) . ?
C7 O1 1.384(3) . ?
C8 C10 1.496(5) . ?
C8 C11 1.512(5) . ?
C8 C9 1.547(5) . ?
C9 H9A 0.9600 . ?
C9 H9B 0.9600 . ?
C9 H9C 0.9600 . ?
C10 H10A 0.9600 . ?
C10 H10B 0.9600 . ?
C10 H10C 0.9600 . ?
C11 H11A 0.9600 . ?
C11 H11B 0.9600 . ?
C11 H11C 0.9600 . ?
C12 O1 1.442(4) . ?
C12 C13 1.498(4) . ?
C12 H12A 0.9700 . ?
C12 H12B 0.9700 . ?
C13 C14 1.387(4) . ?
C13 C18 1.389(5) . ?
C14 C15 1.386(5) . ?
C14 H14 0.9300 . ?
C15 C16 1.372(6) . ?
C15 H15 0.9300 . ?
C16 C17 1.378(6) . ?
C16 H16 0.9300 . ?
C17 C18 1.381(5) . ?
C17 H17 0.9300 . ?
C18 H18 0.9300 . ?
C19 C20 1.523(4) . ?
C19 H19A 0.9700 . ?
C19 H19B 0.9700 . ?
C20 C21 1.395(4) . ?
C20 C25 1.397(4) . ?
C21 C22 1.389(4) . ?
C21 H21 0.9300 . ?
C22 C23 1.387(4) . ?
C22 C26 1.533(4) . ?
C23 C24 1.392(4) . ?
C23 H23 0.9300 . ?
C24 C25 1.394(4) . ?
C24 C37 1.521(4) . ?
C25 O2 1.391(3) . ?
C26 C27 1.501(5) . ?
C26 C29 1.507(5) . ?
C26 C28 1.529(5) . ?
C27 H27A 0.9600 . ?
C27 H27B 0.9600 . ?
C27 H27C 0.9600 . ?
C28 H28A 0.9600 . ?
C28 H28B 0.9600 . ?
C28 H28C 0.9600 . ?
C29 H29A 0.9600 . ?
C29 H29B 0.9600 . ?
C29 H29C 0.9600 . ?
C30 O2 1.445(3) . ?
C30 C31 1.500(4) . ?
C30 H30A 0.9700 . ?
C30 H30B 0.9700 . ?
C31 C32 1.389(5) . ?
C31 C36 1.389(4) . ?
C32 C33 1.385(5) . ?
C32 H32 0.9300 . ?
C33 C34 1.377(6) . ?
C33 H33 0.9300 . ?
C34 C35 1.376(6) . ?
C34 H34 0.9300 . ?
C35 C36 1.378(5) . ?
C35 H35 0.9300 . ?
C36 H36 0.9300 . ?
C37 C38 1.513(4) . ?
C37 H37A 0.9700 . ?
C37 H37B 0.9700 . ?
C38 C39 1.390(4) . ?
C38 C43 1.393(4) . ?
C39 C40 1.396(4) . ?
C39 H39 0.9300 . ?
C40 C41 1.395(4) . ?
C40 C44 1.523(4) . ?
C41 C42 1.391(4) . ?
C41 H41 0.9300 . ?
C42 C43 1.402(4) . ?
C42 C55 1.515(4) . ?
C43 O3 1.380(3) . ?
C44 C47 1.533(5) . ?
C44 C45 1.534(4) . ?
C44 C46 1.537(5) . ?
C45 H45A 0.9600 . ?
C45 H45B 0.9600 . ?
C45 H45C 0.9600 . ?
C46 H46A 0.9600 . ?
C46 H46B 0.9600 . ?
C46 H46C 0.9600 . ?
C47 H47A 0.9600 . ?
C47 H47B 0.9600 . ?
C47 H47C 0.9600 . ?
C48 O3 1.440(4) . ?
C48 C49 1.494(4) . ?
C48 H48A 0.9700 . ?
C48 H48B 0.9700 . ?
C49 C50 1.379(4) . ?
C49 C54 1.389(4) . ?
C50 C51 1.396(5) . ?
C50 H50 0.9300 . ?
C51 C52 1.364(5) . ?
C51 H51 0.9300 . ?
C52 C53 1.370(5) . ?
C52 H52 0.9300 . ?
C53 C54 1.385(5) . ?
C53 H53 0.9300 . ?
C54 H54 0.9300 . ?
C55 C56 1.520(4) . ?
C55 H55A 0.9700 . ?
C55 H55B 0.9700 . ?
C56 C57 1.387(4) . ?
C56 C61 1.395(4) . ?
C57 C58 1.391(4) . ?
C57 H57 0.9300 . ?
C58 C59 1.389(4) . ?
C58 C62 1.530(4) . ?
C59 C60 1.392(4) . ?
C59 H59 0.9300 . ?
C60 C61 1.389(4) . ?
C61 O4 1.396(3) . ?
C62 C63 1.492(6) . ?
C62 C65 1.492(5) . ?
C62 C64 1.538(7) . ?
C63 H63A 0.9600 . ?
C63 H63B 0.9600 . ?
C63 H63C 0.9600 . ?
C64 H64A 0.9600 . ?
C64 H64B 0.9600 . ?
C64 H64C 0.9600 . ?
C65 H65A 0.9600 . ?
C65 H65B 0.9600 . ?
C65 H65C 0.9600 . ?
C66 O4 1.453(3) . ?
C66 C67 1.482(5) . ?
C66 H66A 0.9700 . ?
C66 H66B 0.9700 . ?
C67 C72 1.330(5) . ?
C67 C68 1.421(5) . ?
C68 C69 1.369(6) . ?
C68 H68 0.9300 . ?
C69 C70 1.397(6) . ?
C69 H69 0.9300 . ?
C70 C71 1.353(7) . ?
C70 H70 0.9300 . ?
C71 C72 1.436(6) . ?
C71 H71 0.9300 . ?
C72 H72 0.9300 . ?

loop_
_geom_torsion_atom_site_label_1
_geom_torsion_atom_site_label_2
_geom_torsion_atom_site_label_3
_geom_torsion_atom_site_label_4
_geom_torsion
_geom_torsion_site_symmetry_1
_geom_torsion_site_symmetry_2
_geom_torsion_site_symmetry_3
_geom_torsion_site_symmetry_4
_geom_torsion_publ_flag
C60 C1 C2 C3 98.3(3) . . . . ?
C60 C1 C2 C7 -74.8(4) . . . . ?
C7 C2 C3 C4 2.4(4) . . . . ?
C1 C2 C3 C4 -170.9(3) . . . . ?
C2 C3 C4 C5 0.6(4) . . . . ?
C2 C3 C4 C8 179.7(3) . . . . ?
C3 C4 C5 C6 -0.8(4) . . . . ?
C8 C4 C5 C6 -179.9(3) . . . . ?
C4 C5 C6 C7 -2.1(4) . . . . ?
C4 C5 C6 C19 173.3(3) . . . . ?
C5 C6 C7 O1 179.5(3) . . . . ?
C19 C6 C7 O1 4.0(4) . . . . ?
C5 C6 C7 C2 5.2(4) . . . . ?
C19 C6 C7 C2 -170.3(3) . . . . ?
C3 C2 C7 O1 -179.4(3) . . . . ?
C1 C2 C7 O1 -6.2(4) . . . . ?
C3 C2 C7 C6 -5.3(4) . . . . ?
C1 C2 C7 C6 167.9(3) . . . . ?
C3 C4 C8 C10 119.8(4) . . . . ?
C5 C4 C8 C10 -61.2(5) . . . . ?
C3 C4 C8 C11 -116.8(4) . . . . ?
C5 C4 C8 C11 62.2(4) . . . . ?
C3 C4 C8 C9 0.6(5) . . . . ?
C5 C4 C8 C9 179.7(3) . . . . ?
O1 C12 C13 C14 70.8(4) . . . . ?
O1 C12 C13 C18 -111.9(3) . . . . ?
C18 C13 C14 C15 -0.2(5) . . . . ?
C12 C13 C14 C15 177.2(3) . . . . ?
C13 C14 C15 C16 0.7(5) . . . . ?
C14 C15 C16 C17 -0.2(6) . . . . ?
C15 C16 C17 C18 -0.8(6) . . . . ?
C16 C17 C18 C13 1.4(6) . . . . ?
C14 C13 C18 C17 -0.9(5) . . . . ?
C12 C13 C18 C17 -178.2(3) . . . . ?
C7 C6 C19 C20 77.1(3) . . . . ?
C5 C6 C19 C20 -98.2(3) . . . . ?
C6 C19 C20 C21 64.3(3) . . . . ?
C6 C19 C20 C25 -111.6(3) . . . . ?
C25 C20 C21 C22 1.9(4) . . . . ?
C19 C20 C21 C22 -174.1(3) . . . . ?
C20 C21 C22 C23 1.7(4) . . . . ?
C20 C21 C22 C26 -176.0(3) . . . . ?
C21 C22 C23 C24 -3.4(4) . . . . ?
C26 C22 C23 C24 174.3(3) . . . . ?
C22 C23 C24 C25 1.4(4) . . . . ?
C22 C23 C24 C37 179.1(3) . . . . ?
C23 C24 C25 O2 179.4(2) . . . . ?
C37 C24 C25 O2 1.7(4) . . . . ?
C23 C24 C25 C20 2.4(4) . . . . ?
C37 C24 C25 C20 -175.2(2) . . . . ?
C21 C20 C25 O2 179.0(2) . . . . ?
C19 C20 C25 O2 -5.1(4) . . . . ?
C21 C20 C25 C24 -4.0(4) . . . . ?
C19 C20 C25 C24 171.9(3) . . . . ?
C23 C22 C26 C27 150.0(3) . . . . ?
C21 C22 C26 C27 -32.5(4) . . . . ?
C23 C22 C26 C29 26.7(5) . . . . ?
C21 C22 C26 C29 -155.7(4) . . . . ?
C23 C22 C26 C28 -90.0(4) . . . . ?
C21 C22 C26 C28 87.5(4) . . . . ?
O2 C30 C31 C32 93.0(3) . . . . ?
O2 C30 C31 C36 -83.3(3) . . . . ?
C36 C31 C32 C33 1.7(5) . . . . ?
C30 C31 C32 C33 -174.6(3) . . . . ?
C31 C32 C33 C34 -0.8(6) . . . . ?
C32 C33 C34 C35 -0.5(6) . . . . ?
C33 C34 C35 C36 0.7(6) . . . . ?
C34 C35 C36 C31 0.2(6) . . . . ?
C32 C31 C36 C35 -1.4(5) . . . . ?
C30 C31 C36 C35 175.0(3) . . . . ?
C23 C24 C37 C38 -64.0(3) . . . . ?
C25 C24 C37 C38 113.6(3) . . . . ?
C24 C37 C38 C39 103.7(3) . . . . ?
C24 C37 C38 C43 -70.9(3) . . . . ?
C43 C38 C39 C40 1.7(4) . . . . ?
C37 C38 C39 C40 -173.1(3) . . . . ?
C38 C39 C40 C41 1.0(4) . . . . ?
C38 C39 C40 C44 176.4(3) . . . . ?
C39 C40 C41 C42 -2.0(4) . . . . ?
C44 C40 C41 C42 -177.5(3) . . . . ?
C40 C41 C42 C43 0.4(4) . . . . ?
C40 C41 C42 C55 175.1(3) . . . . ?
C39 C38 C43 O3 -177.5(2) . . . . ?
C37 C38 C43 O3 -2.8(4) . . . . ?
C39 C38 C43 C42 -3.4(4) . . . . ?
C37 C38 C43 C42 171.3(3) . . . . ?
C41 C42 C43 O3 176.7(2) . . . . ?
C55 C42 C43 O3 1.9(4) . . . . ?
C41 C42 C43 C38 2.5(4) . . . . ?
C55 C42 C43 C38 -172.3(3) . . . . ?
C41 C40 C44 C47 70.2(4) . . . . ?
C39 C40 C44 C47 -105.0(3) . . . . ?
C41 C40 C44 C45 -170.3(3) . . . . ?
C39 C40 C44 C45 14.5(4) . . . . ?
C41 C40 C44 C46 -50.4(4) . . . . ?
C39 C40 C44 C46 134.4(3) . . . . ?
O3 C48 C49 C50 84.5(4) . . . . ?
O3 C48 C49 C54 -93.6(3) . . . . ?
C54 C49 C50 C51 1.0(5) . . . . ?
C48 C49 C50 C51 -177.1(3) . . . . ?
C49 C50 C51 C52 -0.7(5) . . . . ?
C50 C51 C52 C53 0.1(5) . . . . ?
C51 C52 C53 C54 0.2(5) . . . . ?
C52 C53 C54 C49 0.1(5) . . . . ?
C50 C49 C54 C53 -0.7(5) . . . . ?
C48 C49 C54 C53 177.4(3) . . . . ?
C41 C42 C55 C56 -102.8(3) . . . . ?
C43 C42 C55 C56 71.9(3) . . . . ?
C42 C55 C56 C57 61.2(3) . . . . ?
C42 C55 C56 C61 -114.2(3) . . . . ?
C61 C56 C57 C58 2.1(4) . . . . ?
C55 C56 C57 C58 -173.5(3) . . . . ?
C56 C57 C58 C59 0.9(4) . . . . ?
C56 C57 C58 C62 -178.2(3) . . . . ?
C57 C58 C59 C60 -1.5(4) . . . . ?
C62 C58 C59 C60 177.6(3) . . . . ?
C58 C59 C60 C61 -1.0(4) . . . . ?
C58 C59 C60 C1 176.4(3) . . . . ?
C2 C1 C60 C61 116.5(3) . . . . ?
C2 C1 C60 C59 -60.7(4) . . . . ?
C59 C60 C61 C56 4.1(4) . . . . ?
C1 C60 C61 C56 -173.1(3) . . . . ?
C59 C60 C61 O4 -178.1(2) . . . . ?
C1 C60 C61 O4 4.7(4) . . . . ?
C57 C56 C61 C60 -4.7(4) . . . . ?
C55 C56 C61 C60 170.7(3) . . . . ?
C57 C56 C61 O4 177.5(2) . . . . ?
C55 C56 C61 O4 -7.1(4) . . . . ?
C59 C58 C62 C63 155.4(4) . . . . ?
C57 C58 C62 C63 -25.6(5) . . . . ?
C59 C58 C62 C65 32.9(5) . . . . ?
C57 C58 C62 C65 -148.1(4) . . . . ?
C59 C58 C62 C64 -83.1(5) . . . . ?
C57 C58 C62 C64 95.9(5) . . . . ?
O4 C66 C67 C72 -84.6(4) . . . . ?
O4 C66 C67 C68 91.0(3) . . . . ?
C72 C67 C68 C69 2.8(5) . . . . ?
C66 C67 C68 C69 -172.9(3) . . . . ?
C67 C68 C69 C70 -2.4(6) . . . . ?
C68 C69 C70 C71 -0.6(7) . . . . ?
C69 C70 C71 C72 3.0(7) . . . . ?
C68 C67 C72 C71 -0.3(5) . . . . ?
C66 C67 C72 C71 175.2(3) . . . . ?
C70 C71 C72 C67 -2.6(6) . . . . ?
C6 C7 O1 C12 118.6(3) . . . . ?
C2 C7 O1 C12 -67.1(3) . . . . ?
C13 C12 O1 C7 -107.8(3) . . . . ?
C24 C25 O2 C30 99.9(3) . . . . ?
C20 C25 O2 C30 -83.1(3) . . . . ?
C31 C30 O2 C25 -80.5(3) . . . . ?
C38 C43 O3 C48 -76.0(3) . . . . ?
C42 C43 O3 C48 109.8(3) . . . . ?
C49 C48 O3 C43 -70.2(3) . . . . ?
C60 C61 O4 C66 100.8(3) . . . . ?
C56 C61 O4 C66 -81.4(3) . . . . ?
C67 C66 O4 C61 -82.6(3) . . . . ?

loop_
_cod_related_entry_id
_cod_related_entry_database
_cod_related_entry_code
1 ChemSpider 9269435
